data_7107964
loop_
_publ_author_name
'Fei Yang'
'Yugen Zhu'
'Biao Yu'

_publ_section_title
;
 A dramatic concentration effect on the stereoselectivity of
 N-glycosylation for the synthesis of 2'-deoxy-beta-ribonucleosides
;
_journal_name_full Chem.Commun.
_journal_page_first 7097
_journal_paper_doi 10.1039/c2cc33155a
_journal_volume 48
_journal_year 2012
_chemical_absolute_configuration ad
_chemical_formula_sum 'C31 H32 Br N5 O9'
_chemical_formula_weight 698.53
_chemical_name_systematic
;
?
;
_space_group_IT_number 19
_symmetry_cell_setting orthorhombic
_symmetry_space_group_name_Hall 'P 2ac 2ab'
_symmetry_space_group_name_H-M 'P 21 21 21'
_atom_sites_solution_hydrogens geom
_atom_sites_solution_primary direct
_atom_sites_solution_secondary difmap
_audit_creation_method SHELXL-97
_cell_angle_alpha 90.00
_cell_angle_beta 90.00
_cell_angle_gamma 90.00
_cell_formula_units_Z 4
_cell_length_a 5.4310(5)
_cell_length_b 19.4670(17)
_cell_length_c 30.338(3)
_cell_measurement_reflns_used 3745
_cell_measurement_temperature 293(2)
_cell_measurement_theta_max 47.884
_cell_measurement_theta_min 4.395
_cell_volume 3207.5(5)
_computing_cell_refinement 'Bruker SMART'
_computing_data_collection 'Bruker SMART'
_computing_data_reduction 'Bruker SHELXTL'
_computing_molecular_graphics 'Bruker SHELXTL'
_computing_publication_material 'Bruker SHELXTL'
_computing_structure_refinement 'SHELXL-97 (Sheldrick, 1997)'
_computing_structure_solution 'SHELXS-97 (Sheldrick, 1990)'
_diffrn_ambient_temperature 293(2)
_diffrn_measured_fraction_theta_full 0.998
_diffrn_measured_fraction_theta_max 0.998
_diffrn_measurement_device_type 'CCD area detector'
_diffrn_measurement_method 'phi and omega scans'
_diffrn_radiation_monochromator graphite
_diffrn_radiation_source 'fine-focus sealed tube'
_diffrn_radiation_type MoK\a
_diffrn_radiation_wavelength 0.71073
_diffrn_reflns_av_R_equivalents 0.0373
_diffrn_reflns_av_sigmaI/netI 0.0642
_diffrn_reflns_limit_h_max 6
_diffrn_reflns_limit_h_min -6
_diffrn_reflns_limit_k_max 24
_diffrn_reflns_limit_k_min -21
_diffrn_reflns_limit_l_max 37
_diffrn_reflns_limit_l_min -33
_diffrn_reflns_number 17333
_diffrn_reflns_theta_full 26.00
_diffrn_reflns_theta_max 26.00
_diffrn_reflns_theta_min 1.70
_exptl_absorpt_coefficient_mu 1.343
_exptl_absorpt_correction_T_max 1.0000
_exptl_absorpt_correction_T_min 0.6311
_exptl_absorpt_correction_type empirical
_exptl_absorpt_process_details sadabs
_exptl_crystal_colour colorless
_exptl_crystal_density_diffrn 1.447
_exptl_crystal_density_method 'not measured'
_exptl_crystal_description prismatic
_exptl_crystal_F_000 1440
_exptl_crystal_size_max 0.268
_exptl_crystal_size_mid 0.051
_exptl_crystal_size_min 0.049
_refine_diff_density_max 0.481
_refine_diff_density_min -0.329
_refine_diff_density_rms 0.052
_refine_ls_abs_structure_details 'Flack H D (1983), Acta Cryst. A39, 876-881'
_refine_ls_abs_structure_Flack 0.025(9)
_refine_ls_extinction_method none
_refine_ls_goodness_of_fit_ref 1.008
_refine_ls_hydrogen_treatment mixed
_refine_ls_matrix_type full
_refine_ls_number_parameters 424
_refine_ls_number_reflns 6234
_refine_ls_number_restraints 0
_refine_ls_restrained_S_all 1.008
_refine_ls_R_factor_all 0.0705
_refine_ls_R_factor_gt 0.0441
_refine_ls_shift/su_max 0.002
_refine_ls_shift/su_mean 0.000
_refine_ls_structure_factor_coef Fsqd
_refine_ls_weighting_details 'calc w=1/[\s^2^(Fo^2^)+(0.0447P)^2^+0.0000P] where P=(Fo^2^+2Fc^2^)/3'
_refine_ls_weighting_scheme calc
_refine_ls_wR_factor_gt 0.0915
_refine_ls_wR_factor_ref 0.1036
_reflns_number_gt 4536
_reflns_number_total 6234
_reflns_threshold_expression >2sigma(I)
_cod_data_source_file c2cc33155a.txt
_cod_data_source_block cd211183
_cod_original_sg_symbol_H-M P2(1)2(1)2(1)
_cod_database_code 7107964

loop_
_symmetry_equiv_pos_as_xyz
'x, y, z'
'-x+1/2, -y, z+1/2'
'-x, y+1/2, -z+1/2'
'x+1/2, -y+1/2, -z'

loop_
_atom_site_label
_atom_site_type_symbol
_atom_site_fract_x
_atom_site_fract_y
_atom_site_fract_z
_atom_site_U_iso_or_equiv
_atom_site_adp_type
_atom_site_occupancy
_atom_site_symmetry_multiplicity
_atom_site_calc_flag
_atom_site_refinement_flags
Br1 Br 0.51296(9) 1.175777(19) 0.185745(11) 0.06118(15) Uani 1 1 d .
N1 N 0.0719(6) 1.00518(13) 0.28220(8) 0.0426(8) Uani 1 1 d .
N2 N 0.1074(6) 1.05289(16) 0.21477(9) 0.0532(9) Uani 1 1 d .
N3 N 0.6022(6) 1.14738(14) 0.27278(9) 0.0445(8) Uani 1 1 d .
N4 N 0.3929(5) 1.06735(13) 0.32037(8) 0.0402(7) Uani 1 1 d .
N5 N 0.7263(7) 1.13536(16) 0.34411(9) 0.0526(9) Uani 1 1 d .
O1 O 0.1588(5) 0.89337(12) 0.30109(8) 0.0510(7) Uani 1 1 d .
O2 O 0.7086(6) 1.04640(13) 0.39284(8) 0.0562(7) Uani 1 1 d .
O3 O 0.9214(5) 1.14346(13) 0.40688(7) 0.0592(8) Uani 1 1 d .
O4 O -0.1679(5) 0.81897(12) 0.23999(7) 0.0517(6) Uani 1 1 d .
O5 O -0.0811(6) 0.73541(15) 0.19262(8) 0.0739(9) Uani 1 1 d .
O6 O -0.8689(7) 0.89618(19) 0.08106(10) 0.0970(12) Uani 1 1 d .
O7 O -0.2006(5) 0.85339(12) 0.37773(7) 0.0479(6) Uani 1 1 d .
O8 O -0.5426(7) 0.79073(17) 0.38434(8) 0.0811(10) Uani 1 1 d .
O9 O -0.3403(7) 0.88199(15) 0.58163(8) 0.0727(9) Uani 1 1 d .
C1 C 0.0244(7) 0.83142(15) 0.31074(10) 0.0429(8) Uani 1 1 d .
H1 H 0.1148 0.8056 0.3333 0.052 Uiso 1 1 calc R
C2 C -0.2203(7) 0.85423(17) 0.33017(10) 0.0404(8) Uani 1 1 d .
H2 H -0.3573 0.8258 0.3197 0.048 Uiso 1 1 calc R
C3 C -0.2454(7) 0.92761(16) 0.31575(11) 0.0412(8) Uani 1 1 d .
H3A H -0.3393 0.9542 0.3369 0.049 Uiso 1 1 calc R
H3B H -0.3239 0.9308 0.2871 0.049 Uiso 1 1 calc R
C4 C 0.0189(7) 0.95134(15) 0.31379(10) 0.0403(7) Uani 1 1 d .
H4 H 0.0711 0.9663 0.3432 0.048 Uiso 1 1 calc R
C5 C -0.0055(9) 1.00806(18) 0.23893(10) 0.0553(10) Uani 1 1 d .
H5 H -0.1295 0.9799 0.2279 0.066 Uiso 1 1 calc R
C6 C 0.2741(7) 1.08179(17) 0.24372(10) 0.0410(9) Uani 1 1 d .
C7 C 0.2553(7) 1.05252(16) 0.28531(10) 0.0364(8) Uani 1 1 d .
C8 C 0.5639(7) 1.11429(16) 0.31144(10) 0.0432(9) Uani 1 1 d .
C9 C 0.4586(7) 1.13048(16) 0.23979(10) 0.0428(9) Uani 1 1 d .
C10 C 0.7788(8) 1.1018(2) 0.38285(11) 0.0457(9) Uani 1 1 d .
C11 C 1.0221(9) 1.12013(19) 0.44929(10) 0.0550(10) Uani 1 1 d .
C12 C 1.1675(10) 1.0542(2) 0.44314(16) 0.0817(14) Uani 1 1 d .
H12A H 1.0564 1.0171 0.4370 0.123 Uiso 1 1 calc R
H12B H 1.2581 1.0443 0.4696 0.123 Uiso 1 1 calc R
H12C H 1.2800 1.0596 0.4190 0.123 Uiso 1 1 calc R
C13 C 0.8212(10) 1.1100(3) 0.48241(13) 0.0937(18) Uani 1 1 d .
H13A H 0.7258 1.1514 0.4848 0.141 Uiso 1 1 calc R
H13B H 0.8921 1.0993 0.5106 0.141 Uiso 1 1 calc R
H13C H 0.7167 1.0729 0.4732 0.141 Uiso 1 1 calc R
C14 C 1.1881(10) 1.1793(2) 0.46213(13) 0.0841(16) Uani 1 1 d .
H14A H 1.3152 1.1846 0.4404 0.126 Uiso 1 1 calc R
H14B H 1.2614 1.1701 0.4903 0.126 Uiso 1 1 calc R
H14C H 1.0930 1.2208 0.4638 0.126 Uiso 1 1 calc R
C15 C 0.0071(9) 0.78790(17) 0.26982(10) 0.0498(9) Uani 1 1 d .
H15A H 0.1672 0.7848 0.2558 0.060 Uiso 1 1 calc R
H15B H -0.0460 0.7419 0.2775 0.060 Uiso 1 1 calc R
C16 C -0.1941(8) 0.7857(2) 0.20170(11) 0.0509(10) Uani 1 1 d .
C17 C -0.3781(7) 0.81744(18) 0.17246(10) 0.0476(9) Uani 1 1 d .
C18 C -0.4093(10) 0.7899(2) 0.13078(12) 0.0713(15) Uani 1 1 d .
H18 H -0.3153 0.7522 0.1225 0.086 Uiso 1 1 calc R
C19 C -0.5733(11) 0.8165(2) 0.10172(13) 0.0816(17) Uani 1 1 d .
H19 H -0.5904 0.7968 0.0740 0.098 Uiso 1 1 calc R
C20 C -0.7136(9) 0.8721(2) 0.11299(13) 0.0670(13) Uani 1 1 d .
C21 C -0.6911(9) 0.9011(2) 0.15395(13) 0.0674(12) Uani 1 1 d .
H21 H -0.7865 0.9388 0.1619 0.081 Uiso 1 1 calc R
C22 C -0.5225(8) 0.87294(18) 0.18338(11) 0.0586(10) Uani 1 1 d .
H22 H -0.5070 0.8922 0.2113 0.070 Uiso 1 1 calc R
C23 C -1.0074(15) 0.9550(3) 0.09040(18) 0.125(2) Uani 1 1 d .
H23A H -1.1123 0.9463 0.1153 0.188 Uiso 1 1 calc R
H23B H -1.1064 0.9667 0.0653 0.188 Uiso 1 1 calc R
H23C H -0.8986 0.9925 0.0971 0.188 Uiso 1 1 calc R
C24 C -0.3826(7) 0.82563(19) 0.40055(11) 0.0466(9) Uani 1 1 d .
C25 C -0.3647(7) 0.83943(17) 0.44849(11) 0.0421(9) Uani 1 1 d .
C26 C -0.1809(8) 0.87907(19) 0.46672(11) 0.0557(11) Uani 1 1 d .
H26 H -0.0577 0.8968 0.4487 0.067 Uiso 1 1 calc R
C27 C -0.1774(9) 0.8926(2) 0.51088(12) 0.0655(12) Uani 1 1 d .
H27 H -0.0545 0.9203 0.5227 0.079 Uiso 1 1 calc R
C28 C -0.3572(8) 0.8651(2) 0.53808(11) 0.0509(10) Uani 1 1 d .
C29 C -0.5401(8) 0.82516(19) 0.52050(11) 0.0556(10) Uani 1 1 d .
H29 H -0.6633 0.8073 0.5384 0.067 Uiso 1 1 calc R
C30 C -0.5391(8) 0.81188(18) 0.47589(11) 0.0545(10) Uani 1 1 d .
H30 H -0.6600 0.7835 0.4641 0.065 Uiso 1 1 calc R
C31 C -0.5226(11) 0.8560(3) 0.61057(12) 0.0837(14) Uani 1 1 d .
H31A H -0.6823 0.8707 0.6008 0.125 Uiso 1 1 calc R
H31B H -0.4931 0.8729 0.6398 0.125 Uiso 1 1 calc R
H31C H -0.5160 0.8067 0.6107 0.125 Uiso 1 1 calc R
H5A H 0.818(8) 1.1737(19) 0.3382(11) 0.059(12) Uiso 1 1 d .

loop_
_atom_site_aniso_label
_atom_site_aniso_U_11
_atom_site_aniso_U_22
_atom_site_aniso_U_33
_atom_site_aniso_U_23
_atom_site_aniso_U_13
_atom_site_aniso_U_12
Br1 0.0746(3) 0.0696(3) 0.03933(19) 0.01709(16) -0.0088(2) -0.0131(2)
N1 0.050(2) 0.0475(17) 0.0305(14) -0.0011(12) -0.0061(13) -0.0083(14)
N2 0.061(2) 0.062(2) 0.0364(16) 0.0001(14) -0.0114(15) -0.0109(17)
N3 0.058(2) 0.0400(16) 0.0361(16) 0.0054(12) -0.0075(14) -0.0068(14)
N4 0.0544(18) 0.0390(15) 0.0271(14) -0.0024(12) -0.0071(13) -0.0031(13)
N5 0.069(2) 0.053(2) 0.0356(16) 0.0055(14) -0.0145(16) -0.0242(19)
O1 0.0451(15) 0.0426(14) 0.0652(17) -0.0001(12) 0.0085(13) -0.0002(12)
O2 0.070(2) 0.0542(17) 0.0445(15) 0.0094(12) -0.0124(14) -0.0133(15)
O3 0.083(2) 0.0556(15) 0.0394(13) 0.0034(11) -0.0228(14) -0.0194(15)
O4 0.0618(17) 0.0568(15) 0.0364(13) -0.0133(11) -0.0079(12) 0.0170(14)
O5 0.093(2) 0.0737(18) 0.0547(16) -0.0248(14) -0.0119(16) 0.0399(17)
O6 0.123(3) 0.100(3) 0.067(2) -0.0097(18) -0.044(2) 0.038(2)
O7 0.0502(17) 0.0624(16) 0.0312(12) -0.0026(11) 0.0013(12) -0.0151(13)
O8 0.089(3) 0.108(2) 0.0458(15) -0.0114(15) 0.0040(17) -0.050(2)
O9 0.091(2) 0.090(2) 0.0371(15) -0.0099(14) 0.0065(16) -0.0058(18)
C1 0.049(2) 0.0387(17) 0.0415(17) 0.0022(14) 0.004(2) 0.0004(18)
C2 0.044(2) 0.046(2) 0.0310(17) -0.0058(14) -0.0035(16) -0.0040(17)
C3 0.046(2) 0.046(2) 0.0314(17) -0.0074(16) -0.0026(18) -0.0005(16)
C4 0.051(2) 0.0400(17) 0.0303(15) -0.0022(13) -0.002(2) -0.0031(18)
C5 0.070(3) 0.060(2) 0.0362(18) -0.0002(15) -0.015(2) -0.021(2)
C6 0.052(2) 0.040(2) 0.0313(18) -0.0038(15) -0.0047(17) -0.0020(17)
C7 0.043(2) 0.0368(18) 0.0292(17) -0.0006(13) -0.0038(16) 0.0012(16)
C8 0.060(3) 0.0367(18) 0.0328(17) -0.0001(14) -0.0033(18) -0.0005(17)
C9 0.056(3) 0.0401(18) 0.0323(16) 0.0026(13) -0.0035(18) 0.0043(19)
C10 0.053(3) 0.055(2) 0.0293(19) -0.0030(17) -0.0011(17) 0.000(2)
C11 0.055(3) 0.076(3) 0.0337(17) 0.0041(16) -0.007(2) -0.010(3)
C12 0.063(3) 0.090(4) 0.092(3) 0.012(3) -0.019(3) 0.003(3)
C13 0.061(3) 0.173(6) 0.047(3) -0.007(3) -0.001(2) -0.019(4)
C14 0.108(4) 0.091(3) 0.054(3) -0.004(2) -0.033(3) -0.035(3)
C15 0.059(2) 0.051(2) 0.0391(17) -0.0063(14) -0.010(2) 0.006(2)
C16 0.060(3) 0.052(2) 0.040(2) -0.0106(17) 0.0074(19) 0.004(2)
C17 0.065(3) 0.044(2) 0.0342(18) -0.0066(15) -0.0017(17) 0.0089(19)
C18 0.103(4) 0.067(3) 0.043(2) -0.0155(19) -0.010(2) 0.029(3)
C19 0.129(5) 0.073(3) 0.043(2) -0.018(2) -0.026(3) 0.030(3)
C20 0.081(4) 0.066(3) 0.054(2) 0.002(2) -0.018(2) 0.009(3)
C21 0.077(3) 0.073(3) 0.053(2) -0.019(2) -0.017(2) 0.021(3)
C22 0.067(3) 0.066(2) 0.0425(19) -0.0172(17) -0.002(3) 0.003(2)
C23 0.147(6) 0.112(5) 0.116(4) -0.019(3) -0.066(5) 0.053(5)
C24 0.055(2) 0.046(2) 0.0384(19) -0.0049(17) 0.0035(18) -0.008(2)
C25 0.048(2) 0.040(2) 0.0389(19) -0.0003(15) 0.0018(18) -0.0018(17)
C26 0.061(3) 0.065(3) 0.041(2) -0.0060(18) 0.011(2) -0.013(2)
C27 0.070(3) 0.080(3) 0.047(2) -0.009(2) 0.002(2) -0.024(2)
C28 0.062(3) 0.055(2) 0.036(2) 0.0012(18) 0.0023(19) 0.005(2)
C29 0.057(3) 0.067(2) 0.043(2) 0.0066(18) 0.010(2) -0.009(3)
C30 0.058(3) 0.057(2) 0.048(2) -0.0007(16) 0.000(2) -0.015(2)
C31 0.099(4) 0.115(4) 0.037(2) 0.005(2) 0.017(3) 0.002(4)

loop_
_atom_type_symbol
_atom_type_description
_atom_type_scat_dispersion_real
_atom_type_scat_dispersion_imag
_atom_type_scat_source
C C 0.0033 0.0016 'International Tables Vol C Tables 4.2.6.8 and 6.1.1.4'
H H 0.0000 0.0000 'International Tables Vol C Tables 4.2.6.8 and 6.1.1.4'
N N 0.0061 0.0033 'International Tables Vol C Tables 4.2.6.8 and 6.1.1.4'
O O 0.0106 0.0060 'International Tables Vol C Tables 4.2.6.8 and 6.1.1.4'
Br Br -0.2901 2.4595 'International Tables Vol C Tables 4.2.6.8 and 6.1.1.4'

loop_
_geom_angle_atom_site_label_1
_geom_angle_atom_site_label_2
_geom_angle_atom_site_label_3
_geom_angle
C7 N1 C5 105.2(3)
C7 N1 C4 126.1(3)
C5 N1 C4 126.7(3)
C5 N2 C6 103.0(3)
C9 N3 C8 116.8(3)
C8 N4 C7 112.2(3)
C10 N5 C8 126.9(3)
C10 N5 H5A 116(2)
C8 N5 H5A 117(2)
C4 O1 C1 109.9(3)
C10 O3 C11 120.3(3)
C16 O4 C15 114.3(3)
C20 O6 C23 117.9(4)
C24 O7 C2 118.1(3)
C28 O9 C31 117.8(4)
O1 C1 C15 109.6(3)
O1 C1 C2 106.1(2)
C15 C1 C2 115.4(3)
O1 C1 H1 108.5
C15 C1 H1 108.5
C2 C1 H1 108.5
O7 C2 C3 108.0(3)
O7 C2 C1 108.6(3)
C3 C2 C1 104.2(3)
O7 C2 H2 111.9
C3 C2 H2 111.9
C1 C2 H2 111.9
C2 C3 C4 102.5(3)
C2 C3 H3A 111.3
C4 C3 H3A 111.3
C2 C3 H3B 111.3
C4 C3 H3B 111.3
H3A C3 H3B 109.2
O1 C4 N1 106.9(3)
O1 C4 C3 106.1(2)
N1 C4 C3 115.9(3)
O1 C4 H4 109.3
N1 C4 H4 109.3
C3 C4 H4 109.3
N2 C5 N1 115.0(3)
N2 C5 H5 122.5
N1 C5 H5 122.5
N2 C6 C9 134.3(3)
N2 C6 C7 111.3(3)
C9 C6 C7 114.4(3)
N4 C7 N1 127.8(3)
N4 C7 C6 126.6(3)
N1 C7 C6 105.6(3)
N4 C8 N3 127.6(3)
N4 C8 N5 120.1(3)
N3 C8 N5 112.3(3)
N3 C9 C6 122.5(3)
N3 C9 Br1 117.0(3)
C6 C9 Br1 120.6(2)
O2 C10 O3 126.8(3)
O2 C10 N5 125.9(4)
O3 C10 N5 107.3(3)
O3 C11 C13 110.9(4)
O3 C11 C14 102.2(3)
C13 C11 C14 111.2(4)
O3 C11 C12 110.3(3)
C13 C11 C12 110.5(4)
C14 C11 C12 111.4(4)
C11 C12 H12A 109.5
C11 C12 H12B 109.5
H12A C12 H12B 109.5
C11 C12 H12C 109.5
H12A C12 H12C 109.5
H12B C12 H12C 109.5
C11 C13 H13A 109.5
C11 C13 H13B 109.5
H13A C13 H13B 109.5
C11 C13 H13C 109.5
H13A C13 H13C 109.5
H13B C13 H13C 109.5
C11 C14 H14A 109.5
C11 C14 H14B 109.5
H14A C14 H14B 109.5
C11 C14 H14C 109.5
H14A C14 H14C 109.5
H14B C14 H14C 109.5
O4 C15 C1 108.8(3)
O4 C15 H15A 109.9
C1 C15 H15A 109.9
O4 C15 H15B 109.9
C1 C15 H15B 109.9
H15A C15 H15B 108.3
O5 C16 O4 123.1(4)
O5 C16 C17 123.8(3)
O4 C16 C17 113.1(3)
C22 C17 C18 117.0(4)
C22 C17 C16 124.9(3)
C18 C17 C16 118.1(3)
C19 C18 C17 121.8(4)
C19 C18 H18 119.1
C17 C18 H18 119.1
C18 C19 C20 120.4(4)
C18 C19 H19 119.8
C20 C19 H19 119.8
O6 C20 C19 116.0(4)
O6 C20 C21 123.8(4)
C19 C20 C21 120.2(4)
C20 C21 C22 118.6(4)
C20 C21 H21 120.7
C22 C21 H21 120.7
C17 C22 C21 122.0(3)
C17 C22 H22 119.0
C21 C22 H22 119.0
O6 C23 H23A 109.5
O6 C23 H23B 109.5
H23A C23 H23B 109.5
O6 C23 H23C 109.5
H23A C23 H23C 109.5
H23B C23 H23C 109.5
O8 C24 O7 123.7(3)
O8 C24 C25 123.3(3)
O7 C24 C25 113.0(3)
C30 C25 C26 118.5(3)
C30 C25 C24 118.6(3)
C26 C25 C24 122.9(3)
C27 C26 C25 120.8(4)
C27 C26 H26 119.6
C25 C26 H26 119.6
C26 C27 C28 120.0(4)
C26 C27 H27 120.0
C28 C27 H27 120.0
O9 C28 C29 124.2(4)
O9 C28 C27 115.8(4)
C29 C28 C27 119.9(3)
C28 C29 C30 119.1(4)
C28 C29 H29 120.5
C30 C29 H29 120.5
C25 C30 C29 121.7(4)
C25 C30 H30 119.2
C29 C30 H30 119.2
O9 C31 H31A 109.5
O9 C31 H31B 109.5
H31A C31 H31B 109.5
O9 C31 H31C 109.5
H31A C31 H31C 109.5
H31B C31 H31C 109.5

loop_
_geom_bond_atom_site_label_1
_geom_bond_atom_site_label_2
_geom_bond_distance
Br1 C9 1.885(3)
N1 C7 1.360(4)
N1 C5 1.380(4)
N1 C4 1.449(4)
N2 C5 1.294(5)
N2 C6 1.381(4)
N3 C9 1.311(4)
N3 C8 1.354(4)
N4 C8 1.331(4)
N4 C7 1.332(4)
N5 C10 1.375(4)
N5 C8 1.389(4)
N5 H5A 0.91(4)
O1 C4 1.414(4)
O1 C1 1.440(4)
O2 C10 1.183(4)
O3 C10 1.338(4)
O3 C11 1.470(4)
O4 C16 1.337(4)
O4 C15 1.445(4)
O5 C16 1.188(4)
O6 C20 1.367(5)
O6 C23 1.400(6)
O7 C24 1.322(4)
O7 C2 1.447(4)
O8 C24 1.208(5)
O9 C28 1.365(4)
O9 C31 1.417(5)
C1 C15 1.506(4)
C1 C2 1.520(5)
C1 H1 0.9800
C2 C3 1.500(5)
C2 H2 0.9800
C3 C4 1.509(5)
C3 H3A 0.9700
C3 H3B 0.9700
C4 H4 0.9800
C5 H5 0.9300
C6 C9 1.384(5)
C6 C7 1.388(4)
C11 C13 1.496(6)
C11 C14 1.514(6)
C11 C12 1.518(6)
C12 H12A 0.9600
C12 H12B 0.9600
C12 H12C 0.9600
C13 H13A 0.9600
C13 H13B 0.9600
C13 H13C 0.9600
C14 H14A 0.9600
C14 H14B 0.9600
C14 H14C 0.9600
C15 H15A 0.9700
C15 H15B 0.9700
C16 C17 1.472(5)
C17 C22 1.376(5)
C17 C18 1.384(5)
C18 C19 1.356(6)
C18 H18 0.9300
C19 C20 1.367(6)
C19 H19 0.9300
C20 C21 1.370(5)
C21 C22 1.391(6)
C21 H21 0.9300
C22 H22 0.9300
C23 H23A 0.9600
C23 H23B 0.9600
C23 H23C 0.9600
C24 C25 1.482(5)
C25 C30 1.370(5)
C25 C26 1.378(5)
C26 C27 1.365(5)
C26 H26 0.9300
C27 C28 1.386(6)
C27 H27 0.9300
C28 C29 1.369(6)
C29 C30 1.378(5)
C29 H29 0.9300
C30 H30 0.9300
C31 H31A 0.9600
C31 H31B 0.9600
C31 H31C 0.9600

loop_
_geom_hbond_atom_site_label_D
_geom_hbond_atom_site_label_H
_geom_hbond_atom_site_label_A
_geom_hbond_distance_DH
_geom_hbond_distance_HA
_geom_hbond_distance_DA
_geom_hbond_angle_DHA
_geom_hbond_site_symmetry_A
N5 H5A O5 0.91(4) 2.09(4) 2.958(4) 158(3) 3_655

loop_
_geom_torsion_atom_site_label_1
_geom_torsion_atom_site_label_2
_geom_torsion_atom_site_label_3
_geom_torsion_atom_site_label_4
_geom_torsion
C4 O1 C1 C15 126.4(3)
C4 O1 C1 C2 1.2(3)
C24 O7 C2 C3 113.0(3)
C24 O7 C2 C1 -134.6(3)
O1 C1 C2 O7 -95.4(3)
C15 C1 C2 O7 143.0(3)
O1 C1 C2 C3 19.4(3)
C15 C1 C2 C3 -102.2(3)
O7 C2 C3 C4 84.2(3)
C1 C2 C3 C4 -31.1(3)
C1 O1 C4 N1 -145.6(3)
C1 O1 C4 C3 -21.4(3)
C7 N1 C4 O1 -89.6(4)
C5 N1 C4 O1 72.0(5)
C7 N1 C4 C3 152.4(3)
C5 N1 C4 C3 -46.0(5)
C2 C3 C4 O1 32.7(3)
C2 C3 C4 N1 151.1(3)
C6 N2 C5 N1 0.5(5)
C7 N1 C5 N2 -1.0(5)
C4 N1 C5 N2 -165.7(3)
C5 N2 C6 C9 176.9(4)
C5 N2 C6 C7 0.1(4)
C8 N4 C7 N1 177.1(3)
C8 N4 C7 C6 -1.5(5)
C5 N1 C7 N4 -177.9(4)
C4 N1 C7 N4 -13.0(5)
C5 N1 C7 C6 0.9(4)
C4 N1 C7 C6 165.8(3)
N2 C6 C7 N4 178.2(3)
C9 C6 C7 N4 0.7(5)
N2 C6 C7 N1 -0.7(4)
C9 C6 C7 N1 -178.1(3)
C7 N4 C8 N3 2.0(5)
C7 N4 C8 N5 -179.2(3)
C9 N3 C8 N4 -1.7(5)
C9 N3 C8 N5 179.5(3)
C10 N5 C8 N4 18.2(6)
C10 N5 C8 N3 -162.9(4)
C8 N3 C9 C6 0.6(5)
C8 N3 C9 Br1 -179.4(2)
N2 C6 C9 N3 -176.9(4)
C7 C6 C9 N3 -0.2(5)
N2 C6 C9 Br1 3.2(6)
C7 C6 C9 Br1 179.9(3)
C11 O3 C10 O2 4.3(6)
C11 O3 C10 N5 -176.1(3)
C8 N5 C10 O2 6.8(7)
C8 N5 C10 O3 -172.8(4)
C10 O3 C11 C13 -66.9(5)
C10 O3 C11 C14 174.5(4)
C10 O3 C11 C12 55.9(5)
C16 O4 C15 C1 178.2(3)
O1 C1 C15 O4 -73.6(4)
C2 C1 C15 O4 46.1(4)
C15 O4 C16 O5 -0.9(6)
C15 O4 C16 C17 178.5(3)
O5 C16 C17 C22 175.5(4)
O4 C16 C17 C22 -3.9(6)
O5 C16 C17 C18 -4.6(6)
O4 C16 C17 C18 176.0(4)
C22 C17 C18 C19 0.5(7)
C16 C17 C18 C19 -179.4(4)
C17 C18 C19 C20 0.2(8)
C23 O6 C20 C19 -177.0(6)
C23 O6 C20 C21 2.0(8)
C18 C19 C20 O6 178.4(5)
C18 C19 C20 C21 -0.6(8)
O6 C20 C21 C22 -178.6(5)
C19 C20 C21 C22 0.3(7)
C18 C17 C22 C21 -0.7(6)
C16 C17 C22 C21 179.1(4)
C20 C21 C22 C17 0.3(7)
C2 O7 C24 O8 13.2(6)
C2 O7 C24 C25 -169.1(3)
O8 C24 C25 C30 -0.6(6)
O7 C24 C25 C30 -178.3(3)
O8 C24 C25 C26 179.7(4)
O7 C24 C25 C26 2.0(5)
C30 C25 C26 C27 -2.3(6)
C24 C25 C26 C27 177.4(4)
C25 C26 C27 C28 1.5(7)
C31 O9 C28 C29 0.7(6)
C31 O9 C28 C27 178.9(4)
C26 C27 C28 O9 -179.3(4)
C26 C27 C28 C29 -1.0(7)
O9 C28 C29 C30 179.5(4)
C27 C28 C29 C30 1.3(6)
C26 C25 C30 C29 2.7(6)
C24 C25 C30 C29 -177.0(4)
C28 C29 C30 C25 -2.2(6)
